data_7032186
loop_
_publ_author_name
'Zhang, Lei'
'Yang, Wenbin'
'Kuang, Xiaofei'
'Wu, Xiaoyuan'
'Lu, Canzhong'

_publ_section_title
;
 pH-dependent assembly of two polyoxometalate host-guest structural
 isomers based on Keggin polyoxoanion templates.
;
_journal_issue 43
_journal_name_full 'Dalton transactions (Cambridge, England : 2003)'
_journal_page_first 16328
_journal_page_last 16334
_journal_paper_doi 10.1039/c4dt02050b
_journal_volume 43
_journal_year 2014
_chemical_formula_sum 'C72 H48 Ag6 Cl2 N24 O42 Si W12'
_chemical_formula_weight 4873.75
_chemical_name_systematic
; 
 ? 
;
_space_group_IT_number 15
_symmetry_cell_setting monoclinic
_symmetry_space_group_name_Hall '-C 2yc'
_symmetry_space_group_name_H-M 'C 1 2/c 1'
_atom_sites_solution_hydrogens geom
_atom_sites_solution_primary direct
_atom_sites_solution_secondary difmap
_audit_creation_method SHELXL-97
_cell_angle_alpha 90.00
_cell_angle_beta 107.228(2)
_cell_angle_gamma 90.00
_cell_formula_units_Z 4
_cell_length_a 22.6655(5)
_cell_length_b 18.8656(3)
_cell_length_c 24.6036(5)
_cell_measurement_reflns_used 15073
_cell_measurement_temperature 100.00(15)
_cell_measurement_theta_max 29.1940
_cell_measurement_theta_min 2.7560
_cell_volume 10048.4(4)
_computing_structure_refinement 'SHELXL-97 (Sheldrick, 1997)'
_computing_structure_solution 'SHELXS-97 (Sheldrick, 1990)'
_diffrn_ambient_temperature 100.00(15)
_diffrn_detector_area_resol_mean 10.3503
_diffrn_measured_fraction_theta_full 0.998
_diffrn_measured_fraction_theta_max 0.998
_diffrn_measurement_device_type mirror
_diffrn_measurement_method '\w scans'
_diffrn_radiation_monochromator graphite
_diffrn_radiation_source 'SuperNova (Mo) X-ray Source'
_diffrn_radiation_type MoK\a
_diffrn_radiation_wavelength 0.71073
_diffrn_reflns_av_R_equivalents 0.0616
_diffrn_reflns_av_unetI/netI 0.0652
_diffrn_reflns_limit_h_max 28
_diffrn_reflns_limit_h_min -28
_diffrn_reflns_limit_k_max 19
_diffrn_reflns_limit_k_min -23
_diffrn_reflns_limit_l_max 26
_diffrn_reflns_limit_l_min -30
_diffrn_reflns_number 26956
_diffrn_reflns_theta_full 26.50
_diffrn_reflns_theta_max 26.50
_diffrn_reflns_theta_min 2.71
_exptl_absorpt_coefficient_mu 14.972
_exptl_absorpt_correction_T_max 1.00000
_exptl_absorpt_correction_T_min 0.12632
_exptl_absorpt_correction_type multi-scan
_exptl_crystal_colour 'pale green'
_exptl_crystal_density_diffrn 3.222
_exptl_crystal_density_method 'not measured'
_exptl_crystal_description prism
_exptl_crystal_F_000 8808
_exptl_crystal_size_max 0.2500
_exptl_crystal_size_mid 0.2000
_exptl_crystal_size_min 0.1500
_refine_diff_density_max 4.118
_refine_diff_density_min -3.808
_refine_diff_density_rms 0.368
_refine_ls_extinction_method none
_refine_ls_goodness_of_fit_ref 1.096
_refine_ls_hydrogen_treatment constr
_refine_ls_matrix_type full
_refine_ls_number_parameters 716
_refine_ls_number_reflns 10410
_refine_ls_number_restraints 138
_refine_ls_restrained_S_all 1.102
_refine_ls_R_factor_all 0.0492
_refine_ls_R_factor_gt 0.0417
_refine_ls_shift/su_max 0.003
_refine_ls_shift/su_mean 0.000
_refine_ls_structure_factor_coef Fsqd
_refine_ls_weighting_details 'calc w=1/[\s^2^(Fo^2^)+(0.0428P)^2^+0.0000P] where P=(Fo^2^+2Fc^2^)/3'
_refine_ls_weighting_scheme calc
_refine_ls_wR_factor_gt 0.0992
_refine_ls_wR_factor_ref 0.1053
_reflns_number_gt 9095
_reflns_number_total 10410
_reflns_threshold_expression >2sigma(I)
_cod_data_source_file c4dt02050b2.cif
_cod_data_source_block Compound-2
_cod_depositor_comments 'Adding full bibliography for 7032185--7032186.cif.'
_cod_original_cell_volume 10048.4(3)
_cod_original_sg_symbol_H-M C2/c
_cod_database_code 7032186

loop_
_symmetry_equiv_pos_as_xyz
'x, y, z'
'-x, y, -z+1/2'
'x+1/2, y+1/2, z'
'-x+1/2, y+1/2, -z+1/2'
'-x, -y, -z'
'x, -y, z-1/2'
'-x+1/2, -y+1/2, -z'
'x+1/2, -y+1/2, z-1/2'

loop_
_atom_site_label
_atom_site_type_symbol
_atom_site_fract_x
_atom_site_fract_y
_atom_site_fract_z
_atom_site_U_iso_or_equiv
_atom_site_adp_type
_atom_site_occupancy
_atom_site_symmetry_multiplicity
_atom_site_calc_flag
_atom_site_refinement_flags
Ag1 Ag 1.23663(4) -0.40462(5) 0.94711(3) 0.0285(2) Uani 1 1 d .
Ag2 Ag 1.06788(4) 0.07225(4) 0.52235(3) 0.02103(19) Uani 1 1 d .
Ag3 Ag 0.83410(4) 0.72747(4) 0.48353(3) 0.0288(2) Uani 1 1 d .
Cl1 Cl 1.3102(2) -0.32604(18) 1.03140(12) 0.0578(11) Uani 1 1 d U
C1 C 1.2301(5) -0.4102(5) 0.8234(4) 0.019(2) Uani 1 1 d .
H1A H 1.2346 -0.4578 0.8336 0.022 Uiso 1 1 calc R
C2 C 1.2239(4) -0.3921(5) 0.7682(3) 0.0114(19) Uani 1 1 d U
H2B H 1.2238 -0.4267 0.7413 0.014 Uiso 1 1 calc R
C3 C 1.2176(4) -0.3207(5) 0.7528(4) 0.0127(19) Uani 1 1 d U
C4 C 1.2187(4) -0.2707(5) 0.7941(3) 0.0122(19) Uani 1 1 d .
H4B H 1.2160 -0.2225 0.7855 0.015 Uiso 1 1 calc R
C5 C 1.2240(5) -0.2943(5) 0.8487(4) 0.017(2) Uani 1 1 d .
H5B H 1.2232 -0.2608 0.8762 0.020 Uiso 1 1 calc R
C6 C 1.1941(5) -0.4424(5) 0.4724(4) 0.017(2) Uani 1 1 d U
H6B H 1.1805 -0.4372 0.4330 0.020 Uiso 1 1 calc R
C7 C 1.1839(5) -0.3868(5) 0.5059(4) 0.016(2) Uani 1 1 d .
H7A H 1.1620 -0.3468 0.4892 0.019 Uiso 1 1 calc R
C8 C 1.2069(4) -0.3925(5) 0.5639(3) 0.0106(18) Uani 1 1 d U
C9 C 1.2371(4) -0.4540(5) 0.5871(4) 0.014(2) Uani 1 1 d .
H9A H 1.2520 -0.4596 0.6264 0.016 Uiso 1 1 calc R
C10 C 1.2448(5) -0.5069(5) 0.5513(3) 0.015(2) Uani 1 1 d .
H10B H 1.2664 -0.5474 0.5673 0.018 Uiso 1 1 calc R
C11 C 1.1386(5) -0.0304(5) 0.6139(4) 0.016(2) Uani 1 1 d U
H11B H 1.1336 0.0051 0.6384 0.019 Uiso 1 1 calc R
C12 C 1.1617(5) -0.0941(5) 0.6369(4) 0.018(2) Uani 1 1 d .
H12B H 1.1725 -0.1013 0.6761 0.022 Uiso 1 1 calc R
C13 C 1.1685(4) -0.1476(5) 0.6010(4) 0.0114(19) Uani 1 1 d .
C14 C 1.1545(5) -0.1327(5) 0.5425(4) 0.017(2) Uani 1 1 d .
H14A H 1.1600 -0.1669 0.5171 0.020 Uiso 1 1 calc R
C15 C 1.1325(5) -0.0661(5) 0.5237(4) 0.017(2) Uani 1 1 d .
H15A H 1.1240 -0.0556 0.4852 0.020 Uiso 1 1 calc R
C16 C 1.2094(4) -0.3012(4) 0.6930(4) 0.0097(19) Uani 1 1 d .
C17 C 1.2021(4) -0.3353(5) 0.6036(3) 0.0091(18) Uani 1 1 d U
C18 C 1.1862(4) -0.2222(5) 0.6214(3) 0.0105(19) Uani 1 1 d .
C19 C 1.0023(5) 0.1562(5) 0.4183(4) 0.019(2) Uani 1 1 d .
H19A H 1.0106 0.1157 0.4003 0.023 Uiso 1 1 calc R
C20 C 0.9806(5) 0.2148(5) 0.3868(4) 0.019(2) Uani 1 1 d .
H20A H 0.9751 0.2144 0.3478 0.023 Uiso 1 1 calc R
C21 C 0.9667(5) 0.2743(5) 0.4118(3) 0.0128(19) Uani 1 1 d .
C22 C 0.9724(5) 0.2728(5) 0.4699(3) 0.0124(19) Uani 1 1 d .
H22A H 0.9610 0.3115 0.4879 0.015 Uiso 1 1 calc R
C23 C 0.9955(5) 0.2117(5) 0.4996(4) 0.018(2) Uani 1 1 d .
H23A H 0.9996 0.2099 0.5383 0.022 Uiso 1 1 calc R
C24 C 0.9203(5) 0.4497(5) 0.1448(4) 0.016(2) Uani 1 1 d U
H24A H 0.9224 0.4909 0.1248 0.019 Uiso 1 1 calc R
C25 C 0.9232(4) 0.4558(5) 0.2013(4) 0.015(2) Uani 1 1 d .
H25A H 0.9253 0.4998 0.2187 0.018 Uiso 1 1 calc R
C26 C 0.9227(4) 0.3932(5) 0.2315(3) 0.0096(18) Uani 1 1 d .
C27 C 0.9200(4) 0.3303(5) 0.2052(3) 0.0084(17) Uani 1 1 d U
H27A H 0.9215 0.2883 0.2253 0.010 Uiso 1 1 calc R
C28 C 0.9148(4) 0.3292(5) 0.1475(3) 0.0122(19) Uani 1 1 d .
H28A H 0.9114 0.2855 0.1294 0.015 Uiso 1 1 calc R
C29 C 0.8980(5) 0.5866(5) 0.4786(4) 0.016(2) Uani 1 1 d .
H29A H 0.9109 0.5928 0.5179 0.019 Uiso 1 1 calc R
C30 C 0.9166(4) 0.5266(4) 0.4556(3) 0.0100(18) Uani 1 1 d U
H30A H 0.9410 0.4927 0.4794 0.012 Uiso 1 1 calc R
C31 C 0.8988(4) 0.5170(4) 0.3971(3) 0.0082(18) Uani 1 1 d U
C32 C 0.8613(5) 0.5692(5) 0.3633(4) 0.014(2) Uani 1 1 d .
H32A H 0.8478 0.5646 0.3239 0.017 Uiso 1 1 calc R
C33 C 0.8448(5) 0.6277(5) 0.3896(4) 0.019(2) Uani 1 1 d U
H33A H 0.8207 0.6627 0.3670 0.022 Uiso 1 1 calc R
C34 C 0.9456(4) 0.3401(4) 0.3779(3) 0.0079(17) Uani 1 1 d .
C35 C 0.9252(4) 0.3960(5) 0.2944(3) 0.0083(18) Uani 1 1 d U
C36 C 0.9166(4) 0.4539(4) 0.3707(3) 0.0082(18) Uani 1 1 d U
N1 N 1.2301(4) -0.3614(4) 0.8638(3) 0.0164(18) Uani 1 1 d .
N2 N 1.2225(4) -0.5028(4) 0.4940(3) 0.0163(18) Uani 1 1 d .
N3 N 1.1231(4) -0.0160(4) 0.5590(3) 0.0148(17) Uani 1 1 d .
N4 N 1.1981(3) -0.2332(4) 0.6775(3) 0.0095(15) Uani 1 1 d U
N5 N 1.2112(4) -0.3538(4) 0.6572(3) 0.0120(16) Uani 1 1 d .
N6 N 1.1873(3) -0.2700(4) 0.5824(3) 0.0102(16) Uani 1 1 d .
N7 N 1.0121(4) 0.1552(4) 0.4752(3) 0.0159(18) Uani 1 1 d .
N8 N 0.9146(4) 0.3873(4) 0.1170(3) 0.0163(18) Uani 1 1 d .
N9 N 0.8620(4) 0.6359(4) 0.4459(3) 0.0159(17) Uani 1 1 d .
N10 N 0.9351(3) 0.3982(4) 0.4045(3) 0.0083(15) Uani 1 1 d .
N11 N 0.9396(3) 0.3350(4) 0.3222(3) 0.0092(15) Uani 1 1 d U
N12 N 0.9123(3) 0.4565(4) 0.3154(3) 0.0082(15) Uani 1 1 d U
Si1 Si 1.0000 0.20030(16) 0.7500 0.0027(6) Uani 1 2 d SU
W1 W 1.019472(17) 0.335809(18) 0.852827(13) 0.00760(9) Uani 1 1 d .
W2 W 0.903476(17) 0.19467(2) 0.838591(14) 0.01014(10) Uani 1 1 d U
W3 W 0.884467(17) 0.070623(19) 0.735875(14) 0.00951(9) Uani 1 1 d .
W4 W 0.873086(16) 0.206629(17) 0.625734(13) 0.00596(9) Uani 1 1 d .
W5 W 0.989473(17) 0.065566(18) 0.647850(13) 0.00866(9) Uani 1 1 d .
W6 W 0.881773(16) 0.329894(19) 0.726732(14) 0.00724(9) Uani 1 1 d .
O1 O 1.0492(3) 0.2495(3) 0.7957(2) 0.0107(13) Uani 1 1 d .
O2 O 0.9625(3) 0.1503(3) 0.7830(2) 0.0132(14) Uani 1 1 d .
O3 O 1.0142(3) 0.3983(3) 0.9011(2) 0.0147(14) Uani 1 1 d .
O4 O 0.9671(3) 0.2610(3) 0.8662(2) 0.0171(15) Uani 1 1 d .
O5 O 0.9535(3) 0.3572(3) 0.7884(2) 0.0122(14) Uani 1 1 d .
O6 O 0.8586(3) 0.2076(3) 0.8823(2) 0.0108(13) Uani 1 1 d .
O7 O 0.8556(3) 0.1210(3) 0.7893(2) 0.0139(14) Uani 1 1 d U
O8 O 0.8693(3) 0.2585(3) 0.7769(2) 0.0116(13) Uani 1 1 d U
O9 O 0.8287(3) 0.0066(3) 0.7156(2) 0.0182(15) Uani 1 1 d .
O10 O 0.8570(3) 0.1404(3) 0.6811(2) 0.0127(13) Uani 1 1 d .
O11 O 0.9405(3) 0.0426(3) 0.6948(2) 0.0144(14) Uani 1 1 d .
O12 O 0.8124(3) 0.1911(4) 0.5669(3) 0.0190(15) Uani 1 1 d .
O13 O 0.9129(3) 0.2800(3) 0.5977(2) 0.0121(13) Uani 1 1 d U
O14 O 0.9324(3) 0.1396(3) 0.6176(2) 0.0144(14) Uani 1 1 d .
O15 O 0.8354(3) 0.2771(3) 0.6626(2) 0.0129(14) Uani 1 1 d .
O16 O 0.9676(3) 0.0041(3) 0.5947(2) 0.0160(14) Uani 1 1 d U
O17 O 1.0469(3) 0.1191(3) 0.6184(2) 0.0121(13) Uani 1 1 d .
O18 O 1.0592(3) 0.0201(3) 0.6987(2) 0.0122(13) Uani 1 1 d .
O19 O 0.8281(3) 0.3926(3) 0.7299(2) 0.0148(14) Uani 1 1 d .
O20 O 0.9217(3) 0.3790(3) 0.6783(3) 0.0157(14) Uani 1 1 d .
OW1 O 1.1503(9) -0.1322(10) 0.8311(7) 0.055(5) Uiso 0.50 1 d P
OW2 O 0.9488(10) 0.1314(11) 0.2606(8) 0.057(5) Uiso 0.50 1 d P

loop_
_atom_site_aniso_label
_atom_site_aniso_U_11
_atom_site_aniso_U_22
_atom_site_aniso_U_33
_atom_site_aniso_U_23
_atom_site_aniso_U_13
_atom_site_aniso_U_12
Ag1 0.0382(6) 0.0287(5) 0.0190(4) 0.0141(3) 0.0091(3) 0.0029(4)
Ag2 0.0309(5) 0.0119(4) 0.0187(4) 0.0049(3) 0.0048(3) 0.0137(3)
Ag3 0.0460(6) 0.0187(4) 0.0224(4) -0.0040(3) 0.0113(4) 0.0176(4)
Cl1 0.100(3) 0.0427(18) 0.0309(14) 0.0035(13) 0.0193(16) -0.0465(19)
C1 0.014(5) 0.021(5) 0.022(5) 0.013(4) 0.007(4) 0.001(4)
C2 0.011(4) 0.008(4) 0.015(3) 0.005(3) 0.003(3) 0.003(3)
C3 0.007(4) 0.014(4) 0.015(3) 0.002(3) 0.000(3) 0.004(3)
C4 0.008(5) 0.012(5) 0.017(4) 0.000(4) 0.004(4) 0.000(4)
C5 0.010(5) 0.018(5) 0.021(5) -0.004(4) 0.002(4) -0.007(4)
C6 0.018(5) 0.019(5) 0.011(4) 0.000(3) 0.001(3) -0.006(4)
C7 0.021(6) 0.011(5) 0.016(4) 0.000(4) 0.005(4) 0.005(4)
C8 0.008(4) 0.009(4) 0.013(4) 0.004(3) 0.001(3) 0.005(4)
C9 0.009(5) 0.013(5) 0.014(4) 0.001(4) -0.003(4) -0.004(4)
C10 0.018(5) 0.009(5) 0.013(4) -0.006(4) -0.002(4) -0.003(4)
C11 0.020(4) 0.016(4) 0.013(3) -0.008(3) 0.007(3) 0.003(3)
C12 0.026(6) 0.013(5) 0.018(4) 0.003(4) 0.011(4) 0.005(4)
C13 0.006(5) 0.008(4) 0.016(4) 0.003(3) -0.002(3) 0.003(4)
C14 0.018(6) 0.013(5) 0.023(5) 0.003(4) 0.012(4) 0.005(4)
C15 0.025(6) 0.012(5) 0.012(4) 0.005(4) 0.004(4) 0.013(4)
C16 0.007(5) 0.009(5) 0.016(4) 0.002(3) 0.009(4) 0.001(4)
C17 0.009(2) 0.009(2) 0.0097(19) -0.0001(10) 0.0026(11) -0.0004(10)
C18 0.010(5) 0.014(5) 0.006(4) 0.000(3) 0.000(3) 0.001(4)
C19 0.032(7) 0.009(5) 0.020(5) -0.005(4) 0.016(4) 0.002(4)
C20 0.029(7) 0.010(5) 0.020(5) 0.005(4) 0.010(4) 0.002(4)
C21 0.016(5) 0.009(5) 0.014(4) 0.004(3) 0.005(4) 0.007(4)
C22 0.023(6) 0.005(4) 0.010(4) -0.003(3) 0.006(4) 0.004(4)
C23 0.027(6) 0.011(5) 0.016(5) -0.003(4) 0.004(4) 0.003(4)
C24 0.016(2) 0.016(2) 0.016(2) 0.0009(10) 0.0046(11) 0.0001(10)
C25 0.012(5) 0.015(5) 0.019(4) -0.004(4) 0.008(4) -0.001(4)
C26 0.006(5) 0.016(5) 0.005(4) -0.004(3) 0.000(3) 0.000(4)
C27 0.009(2) 0.008(2) 0.0087(19) 0.0001(10) 0.0026(11) 0.0001(10)
C28 0.013(5) 0.011(5) 0.015(4) -0.001(4) 0.009(4) -0.004(4)
C29 0.019(6) 0.013(5) 0.015(4) 0.002(4) 0.005(4) 0.003(4)
C30 0.010(4) 0.004(4) 0.018(4) 0.005(3) 0.007(3) 0.004(3)
C31 0.009(4) 0.008(3) 0.010(3) 0.003(3) 0.006(3) -0.001(3)
C32 0.024(6) 0.008(5) 0.017(4) -0.005(4) 0.017(4) -0.007(4)
C33 0.028(5) 0.008(4) 0.019(4) 0.007(3) 0.005(4) 0.008(4)
C34 0.008(5) 0.005(4) 0.014(4) 0.003(3) 0.008(3) 0.003(4)
C35 0.003(4) 0.009(4) 0.014(4) -0.001(3) 0.004(3) 0.001(3)
C36 0.005(4) 0.007(3) 0.012(3) -0.002(3) 0.003(3) -0.005(3)
N1 0.010(4) 0.018(4) 0.022(4) 0.011(3) 0.005(3) 0.000(4)
N2 0.015(5) 0.017(4) 0.016(4) -0.002(3) 0.003(3) 0.000(4)
N3 0.016(5) 0.012(4) 0.017(4) 0.005(3) 0.006(3) 0.003(3)
N4 0.006(3) 0.011(3) 0.012(3) 0.005(3) 0.005(2) 0.005(3)
N5 0.012(4) 0.012(4) 0.008(3) 0.004(3) -0.003(3) 0.003(3)
N6 0.007(4) 0.009(4) 0.017(4) 0.001(3) 0.007(3) 0.005(3)
N7 0.021(5) 0.010(4) 0.013(4) 0.000(3) 0.000(3) 0.001(4)
N8 0.009(4) 0.024(5) 0.016(4) 0.003(3) 0.005(3) 0.008(4)
N9 0.022(5) 0.008(4) 0.021(4) -0.005(3) 0.010(3) -0.003(4)
N10 0.002(4) 0.008(4) 0.013(3) 0.001(3) 0.000(3) 0.000(3)
N11 0.008(3) 0.007(3) 0.011(3) 0.003(2) 0.001(2) 0.006(3)
N12 0.008(3) 0.005(3) 0.012(3) -0.001(2) 0.003(2) 0.003(3)
Si1 0.0019(10) 0.0026(10) 0.0036(9) 0.000 0.0008(8) 0.000
W1 0.0084(2) 0.00558(18) 0.00910(17) -0.00192(13) 0.00309(14) -0.00334(14)
W2 0.0051(2) 0.0163(2) 0.00964(17) -0.00068(14) 0.00316(14) -0.00330(15)
W3 0.0066(2) 0.00733(19) 0.01342(18) -0.00238(13) 0.00119(14) -0.00363(14)
W4 0.00362(19) 0.00557(18) 0.00806(16) -0.00044(12) 0.00077(13) 0.00058(13)
W5 0.0104(2) 0.00561(18) 0.00896(17) -0.00184(12) 0.00134(14) -0.00052(14)
W6 0.00381(19) 0.00621(18) 0.01227(17) 0.00160(13) 0.00325(13) 0.00154(14)
O1 0.008(3) 0.006(3) 0.017(3) 0.002(2) 0.001(2) -0.001(3)
O2 0.013(4) 0.010(3) 0.014(3) 0.000(2) 0.000(3) 0.003(3)
O3 0.015(4) 0.011(3) 0.021(3) -0.002(3) 0.009(3) 0.003(3)
O4 0.019(4) 0.018(4) 0.010(3) 0.004(3) -0.003(3) -0.003(3)
O5 0.006(3) 0.015(4) 0.015(3) 0.002(2) 0.002(3) -0.005(3)
O6 0.011(4) 0.011(3) 0.013(3) -0.003(2) 0.006(3) -0.004(3)
O7 0.004(3) 0.020(3) 0.018(3) -0.003(2) 0.004(2) 0.002(2)
O8 0.006(3) 0.012(3) 0.013(3) 0.001(2) -0.002(2) -0.006(2)
O9 0.023(4) 0.006(3) 0.022(3) 0.003(3) 0.000(3) -0.008(3)
O10 0.011(4) 0.010(3) 0.018(3) 0.007(2) 0.005(3) 0.006(3)
O11 0.015(4) 0.011(3) 0.021(3) 0.001(3) 0.011(3) 0.000(3)
O12 0.019(4) 0.023(4) 0.019(3) 0.000(3) 0.011(3) 0.001(3)
O13 0.018(3) 0.007(3) 0.014(3) -0.006(2) 0.009(2) -0.002(2)
O14 0.024(4) 0.006(3) 0.017(3) 0.007(2) 0.013(3) 0.004(3)
O15 0.012(4) 0.006(3) 0.022(3) -0.004(3) 0.008(3) -0.002(3)
O16 0.022(3) 0.008(3) 0.015(3) -0.005(2) 0.003(2) 0.006(3)
O17 0.013(4) 0.010(3) 0.011(3) 0.002(2) 0.001(2) 0.003(3)
O18 0.011(4) 0.012(3) 0.014(3) 0.002(2) 0.003(2) 0.004(3)
O19 0.018(4) 0.012(3) 0.019(3) -0.010(3) 0.013(3) -0.004(3)
O20 0.018(4) 0.008(3) 0.023(3) -0.008(3) 0.009(3) -0.008(3)

loop_
_atom_type_symbol
_atom_type_description
_atom_type_scat_dispersion_real
_atom_type_scat_dispersion_imag
_atom_type_scat_source
C C 0.0033 0.0016 'International Tables Vol C Tables 4.2.6.8 and 6.1.1.4'
H H 0.0000 0.0000 'International Tables Vol C Tables 4.2.6.8 and 6.1.1.4'
N N 0.0061 0.0033 'International Tables Vol C Tables 4.2.6.8 and 6.1.1.4'
O O 0.0106 0.0060 'International Tables Vol C Tables 4.2.6.8 and 6.1.1.4'
Si Si 0.0817 0.0704 'International Tables Vol C Tables 4.2.6.8 and 6.1.1.4'
Cl Cl 0.1484 0.1585 'International Tables Vol C Tables 4.2.6.8 and 6.1.1.4'
Ag Ag -0.8971 1.1015 'International Tables Vol C Tables 4.2.6.8 and 6.1.1.4'
W W -0.8490 6.8722 'International Tables Vol C Tables 4.2.6.8 and 6.1.1.4'

loop_
_geom_angle_atom_site_label_1
_geom_angle_atom_site_label_2
_geom_angle_atom_site_label_3
_geom_angle
_geom_angle_site_symmetry_1
_geom_angle_site_symmetry_3
N1 Ag1 N2 145.6(3) . 6_546
N1 Ag1 Cl1 112.0(2) . .
N2 Ag1 Cl1 100.9(2) 6_546 .
N3 Ag2 N7 172.6(3) . .
N9 Ag3 Cl1 175.3(2) . 8_455
Ag3 Cl1 Ag1 103.42(11) 8_556 .
N1 C1 C2 122.4(9) . .
C1 C2 C3 118.9(9) . .
C4 C3 C2 118.8(8) . .
C4 C3 C16 122.2(8) . .
C2 C3 C16 119.0(8) . .
C5 C4 C3 118.0(9) . .
N1 C5 C4 123.7(9) . .
N2 C6 C7 123.3(8) . .
C8 C7 C6 118.6(9) . .
C7 C8 C9 118.9(8) . .
C7 C8 C17 123.4(8) . .
C9 C8 C17 117.7(7) . .
C10 C9 C8 119.1(8) . .
N2 C10 C9 123.1(9) . .
N3 C11 C12 124.1(8) . .
C11 C12 C13 118.6(8) . .
C12 C13 C14 118.3(8) . .
C12 C13 C18 122.6(8) . .
C14 C13 C18 118.9(8) . .
C15 C14 C13 118.3(9) . .
N3 C15 C14 122.4(8) . .
N5 C16 N4 124.4(8) . .
N5 C16 C3 116.9(8) . .
N4 C16 C3 118.6(8) . .
N5 C17 N6 125.3(8) . .
N5 C17 C8 116.5(8) . .
N6 C17 C8 118.2(7) . .
N6 C18 N4 126.8(8) . .
N6 C18 C13 117.1(7) . .
N4 C18 C13 116.1(8) . .
N7 C19 C20 121.6(9) . .
C21 C20 C19 120.4(9) . .
C20 C21 C22 118.9(8) . .
C20 C21 C34 120.7(8) . .
C22 C21 C34 120.4(8) . .
C23 C22 C21 117.6(8) . .
N7 C23 C22 122.9(9) . .
N8 C24 C25 123.6(9) . .
C24 C25 C26 117.4(8) . .
C27 C26 C25 119.8(7) . .
C27 C26 C35 120.0(8) . .
C25 C26 C35 120.2(7) . .
C26 C27 C28 118.9(8) . .
N8 C28 C27 123.4(8) . .
N9 C29 C30 121.8(8) . .
C31 C30 C29 120.0(8) . .
C30 C31 C32 117.6(8) . .
C30 C31 C36 122.1(8) . .
C32 C31 C36 120.3(7) . .
C33 C32 C31 118.8(8) . .
N9 C33 C32 122.9(9) . .
N10 C34 N11 125.6(7) . .
N10 C34 C21 118.8(7) . .
N11 C34 C21 115.6(7) . .
N12 C35 N11 126.7(7) . .
N12 C35 C26 118.5(7) . .
N11 C35 C26 114.8(7) . .
N10 C36 N12 125.5(8) . .
N10 C36 C31 116.2(7) . .
N12 C36 C31 118.3(7) . .
C5 N1 C1 118.0(8) . .
C5 N1 Ag1 126.9(7) . .
C1 N1 Ag1 115.0(6) . .
C6 N2 C10 116.7(8) . .
C6 N2 Ag1 127.1(6) . 6_545
C10 N2 Ag1 116.1(6) . 6_545
C11 N3 C15 118.2(8) . .
C11 N3 Ag2 122.9(6) . .
C15 N3 Ag2 117.8(6) . .
C16 N4 C18 113.8(7) . .
C17 N5 C16 115.9(8) . .
C18 N6 C17 113.7(7) . .
C23 N7 C19 118.3(8) . .
C23 N7 Ag2 123.1(6) . .
C19 N7 Ag2 117.7(6) . .
C28 N8 C24 116.7(7) . .
C33 N9 C29 118.9(8) . .
C33 N9 Ag3 120.7(6) . .
C29 N9 Ag3 120.4(6) . .
C36 N10 C34 114.3(7) . .
C35 N11 C34 113.5(7) . .
C35 N12 C36 114.0(7) . .
O1 Si1 O1 110.2(4) . 2_756
O1 Si1 O2 108.8(3) . 2_756
O1 Si1 O2 109.7(3) 2_756 2_756
O1 Si1 O2 109.7(3) . .
O1 Si1 O2 108.8(3) 2_756 .
O2 Si1 O2 109.6(5) 2_756 .
O3 W1 O5 103.7(3) . .
O3 W1 O20 100.8(3) . 2_756
O5 W1 O20 92.6(3) . 2_756
O3 W1 O4 102.3(3) . .
O5 W1 O4 85.7(3) . .
O20 W1 O4 156.6(3) 2_756 .
O3 W1 O13 98.2(3) . 2_756
O5 W1 O13 157.5(3) . 2_756
O20 W1 O13 88.1(3) 2_756 2_756
O4 W1 O13 84.8(3) . 2_756
O3 W1 O1 168.1(3) . .
O5 W1 O1 86.7(2) . .
O20 W1 O1 72.6(2) 2_756 .
O4 W1 O1 84.0(3) . .
O13 W1 O1 72.0(2) 2_756 .
O6 W2 O4 102.4(3) . .
O6 W2 O8 103.5(3) . .
O4 W2 O8 87.4(3) . .
O6 W2 O17 96.9(3) . 2_756
O4 W2 O17 91.9(3) . 2_756
O8 W2 O17 159.3(3) . 2_756
O6 W2 O7 99.7(3) . .
O4 W2 O7 157.9(3) . .
O8 W2 O7 86.3(2) . .
O17 W2 O7 86.6(2) 2_756 .
O6 W2 O2 167.2(3) . .
O4 W2 O2 86.5(3) . .
O8 W2 O2 85.9(2) . .
O17 W2 O2 73.4(2) 2_756 .
O7 W2 O2 71.9(2) . .
O9 W3 O10 103.3(3) . .
O9 W3 O7 100.4(3) . .
O10 W3 O7 92.1(3) . .
O9 W3 O11 101.5(3) . .
O10 W3 O11 86.9(3) . .
O7 W3 O11 157.7(3) . .
O9 W3 O18 98.0(3) . 2_756
O10 W3 O18 158.5(3) . 2_756
O7 W3 O18 87.1(3) . 2_756
O11 W3 O18 85.8(3) . 2_756
O9 W3 O2 168.0(2) . .
O10 W3 O2 86.9(2) . .
O7 W3 O2 72.5(2) . .
O11 W3 O2 85.2(2) . .
O18 W3 O2 72.3(2) 2_756 .
O12 W4 O13 99.7(3) . .
O12 W4 O14 102.4(3) . .
O13 W4 O14 91.2(3) . .
O12 W4 O15 99.1(3) . .
O13 W4 O15 89.6(3) . .
O14 W4 O15 158.0(3) . .
O12 W4 O10 102.2(3) . .
O13 W4 O10 158.0(3) . .
O14 W4 O10 86.2(3) . .
O15 W4 O10 85.0(3) . .
O12 W4 O1 169.6(3) . 2_756
O13 W4 O1 74.0(2) . 2_756
O14 W4 O1 86.2(2) . 2_756
O15 W4 O1 72.9(2) . 2_756
O10 W4 O1 84.0(2) . 2_756
O16 W5 O11 103.0(3) . .
O16 W5 O14 100.9(3) . .
O11 W5 O14 87.3(3) . .
O16 W5 O18 101.2(3) . .
O11 W5 O18 91.0(3) . .
O14 W5 O18 157.7(3) . .
O16 W5 O17 98.1(3) . .
O11 W5 O17 158.7(3) . .
O14 W5 O17 85.7(3) . .
O18 W5 O17 87.9(3) . .
O16 W5 O2 169.1(3) . 2_756
O11 W5 O2 86.7(2) . 2_756
O14 W5 O2 84.3(2) . 2_756
O18 W5 O2 73.4(2) . 2_756
O17 W5 O2 72.5(2) . 2_756
O19 W6 O15 100.0(3) . .
O19 W6 O8 102.4(3) . .
O15 W6 O8 90.9(3) . .
O19 W6 O20 99.5(3) . .
O15 W6 O20 89.1(3) . .
O8 W6 O20 157.7(3) . .
O19 W6 O5 102.9(3) . .
O15 W6 O5 157.0(3) . .
O8 W6 O5 86.1(2) . .
O20 W6 O5 85.3(3) . .
O19 W6 O1 169.3(2) . 2_756
O15 W6 O1 73.2(2) . 2_756
O8 W6 O1 86.2(2) . 2_756
O20 W6 O1 72.5(2) . 2_756
O5 W6 O1 83.9(2) . 2_756
Si1 O1 W4 124.8(3) . 2_756
Si1 O1 W6 125.0(3) . 2_756
W4 O1 W6 91.5(2) 2_756 2_756
Si1 O1 W1 123.1(3) . .
W4 O1 W1 91.40(19) 2_756 .
W6 O1 W1 91.2(2) 2_756 .
Si1 O2 W2 123.7(3) . .
Si1 O2 W3 123.3(3) . .
W2 O2 W3 92.3(2) . .
Si1 O2 W5 123.5(3) . 2_756
W2 O2 W5 92.5(2) . 2_756
W3 O2 W5 92.4(2) . 2_756
W2 O4 W1 150.4(3) . .
W1 O5 W6 151.7(4) . .
W3 O7 W2 123.2(3) . .
W6 O8 W2 149.0(4) . .
W3 O10 W4 149.9(4) . .
W5 O11 W3 150.1(4) . .
W4 O13 W1 122.5(3) . 2_756
W4 O14 W5 150.4(3) . .
W6 O15 W4 122.3(3) . .
W2 O17 W5 121.6(3) 2_756 .
W5 O18 W3 121.8(3) . 2_756
W1 O20 W6 123.7(3) 2_756 .

loop_
_geom_bond_atom_site_label_1
_geom_bond_atom_site_label_2
_geom_bond_distance
_geom_bond_site_symmetry_2
Ag1 N1 2.169(7) .
Ag1 N2 2.168(8) 6_546
Ag1 Cl1 2.689(3) .
Ag2 N3 2.117(7) .
Ag2 N7 2.127(8) .
Ag3 N9 2.142(7) .
Ag3 Cl1 2.348(3) 8_455
Cl1 Ag3 2.348(3) 8_556
C1 N1 1.355(13) .
C1 C2 1.368(12) .
C2 C3 1.394(12) .
C3 C4 1.382(13) .
C3 C16 1.474(12) .
C4 C5 1.387(13) .
C5 N1 1.315(12) .
C6 N2 1.339(12) .
C6 C7 1.394(13) .
C7 C8 1.373(12) .
C8 C9 1.382(12) .
C8 C17 1.479(12) .
C9 C10 1.376(13) .
C10 N2 1.353(11) .
C11 N3 1.318(11) .
C11 C12 1.365(13) .
C12 C13 1.381(13) .
C13 C14 1.408(12) .
C13 C18 1.507(12) .
C14 C15 1.379(12) .
C15 N3 1.343(12) .
C16 N5 1.336(11) .
C16 N4 1.341(11) .
C17 N5 1.321(10) .
C17 N6 1.341(11) .
C18 N6 1.322(11) .
C18 N4 1.343(10) .
C19 N7 1.351(11) .
C19 C20 1.357(13) .
C20 C21 1.361(13) .
C21 C22 1.396(11) .
C21 C34 1.494(12) .
C22 C23 1.383(12) .
C23 N7 1.330(12) .
C24 N8 1.349(12) .
C24 C25 1.377(12) .
C25 C26 1.396(12) .
C26 C27 1.343(12) .
C26 C35 1.534(11) .
C27 C28 1.389(11) .
C28 N8 1.327(11) .
C29 N9 1.336(12) .
C29 C30 1.388(12) .
C30 C31 1.386(11) .
C31 C32 1.402(12) .
C31 C36 1.468(12) .
C32 C33 1.385(13) .
C33 N9 1.333(11) .
C34 N10 1.333(11) .
C34 N11 1.339(10) .
C35 N12 1.320(11) .
C35 N11 1.329(11) .
C36 N10 1.330(10) .
C36 N12 1.337(10) .
N2 Ag1 2.168(8) 6_545
Si1 O1 1.620(6) .
Si1 O1 1.620(6) 2_756
Si1 O2 1.638(7) 2_756
Si1 O2 1.638(7) .
W1 O3 1.702(6) .
W1 O5 1.874(6) .
W1 O20 1.906(7) 2_756
W1 O4 1.934(7) .
W1 O13 1.959(6) 2_756
W1 O1 2.375(6) .
W2 O6 1.703(6) .
W2 O4 1.877(7) .
W2 O8 1.912(6) .
W2 O17 1.927(6) 2_756
W2 O7 1.949(6) .
W2 O2 2.333(6) .
W3 O9 1.712(6) .
W3 O10 1.855(6) .
W3 O7 1.890(6) .
W3 O11 1.916(6) .
W3 O18 1.978(6) 2_756
W3 O2 2.348(6) .
W4 O12 1.701(7) .
W4 O13 1.890(6) .
W4 O14 1.898(6) .
W4 O15 1.945(6) .
W4 O10 1.961(6) .
W4 O1 2.340(6) 2_756
W5 O16 1.709(6) .
W5 O11 1.875(6) .
W5 O14 1.901(6) .
W5 O18 1.904(6) .
W5 O17 1.950(6) .
W5 O2 2.353(6) 2_756
W6 O19 1.716(6) .
W6 O15 1.898(6) .
W6 O8 1.904(6) .
W6 O20 1.932(6) .
W6 O5 1.935(6) .
W6 O1 2.360(6) 2_756
O1 W4 2.340(6) 2_756
O1 W6 2.360(6) 2_756
O2 W5 2.353(6) 2_756
O13 W1 1.959(6) 2_756
O17 W2 1.927(6) 2_756
O18 W3 1.978(6) 2_756
O20 W1 1.906(6) 2_756
